data_4336067
loop_
_publ_author_name
'Yohei Sano'
'Andrew C. Weitz'
'Joseph W. Ziller'
'Michael P. Hendrich'
'A. S. Borovik'

_publ_section_title
;
 Unsymmetrical Bimetallic Complexes with MII-(\m-OH)-MIII Cores (MIIMIII=
 FeIIFeIII, MnIIFeIII, MnIIMnIII): Structural, Magnetic, and Redox
 Properties
;
_journal_name_full 'Inorganic Chemistry'
_journal_page_first 10229
_journal_page_last 10231
_journal_paper_doi 10.1021/ic401561k
_journal_volume 52
_journal_year 2013
_chemical_formula_sum 'C45 H71 Cl4 F3 Mn2 N7 O10 S4'
_chemical_formula_weight 1307.01
_chemical_name_systematic
; 
 ? 
;
_space_group_IT_number 61
_symmetry_cell_setting orthorhombic
_symmetry_space_group_name_Hall '-P 2ac 2ab'
_symmetry_space_group_name_H-M 'P b c a'
_atom_sites_solution_hydrogens mixed
_atom_sites_solution_primary direct
_atom_sites_solution_secondary difmap
_audit_creation_method SHELXTL
_cell_angle_alpha 90.00
_cell_angle_beta 90.00
_cell_angle_gamma 90.00
_cell_formula_units_Z 8
_cell_length_a 17.293(6)
_cell_length_b 24.044(9)
_cell_length_c 27.382(10)
_cell_measurement_reflns_used 8257
_cell_measurement_temperature 83(2)
_cell_measurement_theta_max 22.77
_cell_measurement_theta_min 2.19
_cell_volume 11385(7)
_computing_cell_refinement 'Bruker SAINT'
_computing_data_collection 'Bruker APEX2'
_computing_data_reduction 'Bruker SAINT'
_computing_molecular_graphics 'Bruker SHELXTL'
_computing_publication_material 'Bruker SHELXTL'
_computing_structure_refinement 'SHELXL-97 (Sheldrick, 2008)'
_computing_structure_solution 'SHELXS-97 (Sheldrick, 2008)'
_diffrn_ambient_temperature 83(2)
_diffrn_measured_fraction_theta_full 0.983
_diffrn_measured_fraction_theta_max 0.983
_diffrn_measurement_device_type 'Bruker APEX-II CCD'
_diffrn_measurement_method '\f and \w scans'
_diffrn_radiation_monochromator graphite
_diffrn_radiation_source 'fine-focus sealed tube'
_diffrn_radiation_type MoK\a
_diffrn_radiation_wavelength 0.71073
_diffrn_reflns_av_R_equivalents 0.2356
_diffrn_reflns_av_sigmaI/netI 0.1174
_diffrn_reflns_limit_h_max 19
_diffrn_reflns_limit_h_min -19
_diffrn_reflns_limit_k_max 27
_diffrn_reflns_limit_k_min -26
_diffrn_reflns_limit_l_max 30
_diffrn_reflns_limit_l_min -30
_diffrn_reflns_number 90519
_diffrn_reflns_theta_full 23.68
_diffrn_reflns_theta_max 23.68
_diffrn_reflns_theta_min 1.49
_exptl_absorpt_coefficient_mu 0.847
_exptl_absorpt_correction_T_max 0.9849
_exptl_absorpt_correction_T_min 0.7395
_exptl_absorpt_correction_type multi-scan
_exptl_absorpt_process_details 'Bruker SADABS'
_exptl_crystal_colour blue
_exptl_crystal_density_diffrn 1.525
_exptl_crystal_density_meas ?
_exptl_crystal_description extreme_plate
_exptl_crystal_F_000 5432
_exptl_crystal_size_max 0.38
_exptl_crystal_size_mid 0.25
_exptl_crystal_size_min 0.02
_refine_diff_density_max 1.637
_refine_diff_density_min -0.650
_refine_diff_density_rms 0.134
_refine_ls_extinction_method none
_refine_ls_goodness_of_fit_ref 1.052
_refine_ls_hydrogen_treatment mixed
_refine_ls_matrix_type full
_refine_ls_number_parameters 692
_refine_ls_number_reflns 8468
_refine_ls_number_restraints 0
_refine_ls_restrained_S_all 1.052
_refine_ls_R_factor_all 0.1505
_refine_ls_R_factor_gt 0.0771
_refine_ls_shift/su_max 0.001
_refine_ls_shift/su_mean 0.000
_refine_ls_structure_factor_coef Fsqd
_refine_ls_weighting_details 'calc w=1/[\s^2^(Fo^2^)+(0.1000P)^2^+46.1245P] where P=(Fo^2^+2Fc^2^)/3'
_refine_ls_weighting_scheme calc
_refine_ls_wR_factor_gt 0.1765
_refine_ls_wR_factor_ref 0.2242
_reflns_number_gt 4873
_reflns_number_total 8468
_reflns_threshold_expression >2sigma(I)
_cod_data_source_file ic401561k_si_004.cif
_cod_data_source_block asb295
_cod_depositor_comments
;
The following automatic conversions were performed:

'_exptl_crystal_density_meas' value 'not_measured' was changed to '?'
- the value is perceived as not measured.

Automatic conversion script
Id: cif_fix_values 3008 2015-01-20 13:52:24Z robertas 

The following automatic conversions were performed:

'_atom_sites_solution_hydrogens' value 'difmap & geom' was changed to
'mixed'.

Automatic conversion script
Id: cif_fix_values 6452 2018-10-05 10:23:21Z andrius 
;
_cod_database_code 4336067

loop_
_symmetry_equiv_pos_as_xyz
'x, y, z'
'-x+1/2, -y, z+1/2'
'-x, y+1/2, -z+1/2'
'x+1/2, -y+1/2, -z'
'-x, -y, -z'
'x-1/2, y, -z-1/2'
'x, -y-1/2, z-1/2'
'-x-1/2, y-1/2, z'

loop_
_atom_site_label
_atom_site_type_symbol
_atom_site_fract_x
_atom_site_fract_y
_atom_site_fract_z
_atom_site_U_iso_or_equiv
_atom_site_adp_type
_atom_site_occupancy
_atom_site_symmetry_multiplicity
_atom_site_calc_flag
_atom_site_refinement_flags
Mn1 Mn 0.95770(7) 0.35082(6) 0.12126(4) 0.0290(4) Uani 1 1 d .
Mn2 Mn 0.91169(7) 0.28505(6) 0.23033(4) 0.0290(4) Uani 1 1 d .
S1 S 0.83239(12) 0.24518(10) 0.11835(7) 0.0315(5) Uani 1 1 d .
S2 S 0.86598(12) 0.41869(10) 0.20473(7) 0.0300(5) Uani 1 1 d .
S3 S 1.13835(12) 0.31437(10) 0.10360(7) 0.0314(5) Uani 1 1 d .
O1 O 0.9875(4) 0.3196(3) 0.1798(2) 0.0327(15) Uani 1 1 d .
H1 H 1.032(6) 0.315(4) 0.180(4) 0.06(4) Uiso 1 1 d .
O2 O 0.8559(3) 0.2446(2) 0.16944(19) 0.0340(14) Uani 1 1 d .
O3 O 0.7508(3) 0.2538(3) 0.1100(2) 0.0370(15) Uani 1 1 d .
O4 O 0.8513(3) 0.3642(2) 0.22535(19) 0.0288(13) Uani 1 1 d .
O5 O 0.9216(3) 0.4509(2) 0.2310(2) 0.0345(14) Uani 1 1 d .
O6 O 1.1285(3) 0.2897(2) 0.15201(18) 0.0341(15) Uani 1 1 d .
O7 O 1.1547(3) 0.2749(2) 0.0657(2) 0.0343(14) Uani 1 1 d .
N1 N 0.9319(4) 0.3909(3) 0.0576(2) 0.0338(18) Uani 1 1 d .
N2 N 0.8830(4) 0.2898(3) 0.0918(2) 0.0317(17) Uani 1 1 d .
N3 N 0.8877(4) 0.4088(3) 0.1483(2) 0.0306(17) Uani 1 1 d .
N4 N 1.0640(4) 0.3512(3) 0.0920(2) 0.0306(17) Uani 1 1 d .
N5 N 0.8268(4) 0.2416(3) 0.2805(2) 0.0318(17) Uani 1 1 d .
N6 N 0.9629(4) 0.3048(3) 0.3049(2) 0.0299(17) Uani 1 1 d .
N7 N 0.9779(4) 0.2052(3) 0.2485(2) 0.0327(18) Uani 1 1 d .
C1 C 0.9084(5) 0.3472(4) 0.0211(3) 0.039(2) Uani 1 1 d .
H1A H 0.8843 0.3653 -0.0075 0.047 Uiso 1 1 calc R
H1B H 0.9549 0.3269 0.0098 0.047 Uiso 1 1 calc R
C2 C 0.8524(5) 0.3067(4) 0.0430(3) 0.039(2) Uani 1 1 d .
H2A H 0.8009 0.3243 0.0467 0.046 Uiso 1 1 calc R
H2B H 0.8470 0.2737 0.0216 0.046 Uiso 1 1 calc R
C3 C 0.8525(5) 0.1757(4) 0.0978(3) 0.032(2) Uani 1 1 d .
C4 C 0.9249(5) 0.1620(4) 0.0766(3) 0.029(2) Uani 1 1 d .
C5 C 0.9367(5) 0.1077(4) 0.0607(3) 0.035(2) Uani 1 1 d .
H5A H 0.9852 0.0980 0.0468 0.042 Uiso 1 1 calc R
C6 C 0.8801(5) 0.0674(4) 0.0645(3) 0.038(2) Uani 1 1 d .
C7 C 0.8111(5) 0.0816(4) 0.0870(3) 0.039(2) Uani 1 1 d .
H7A H 0.7728 0.0537 0.0913 0.047 Uiso 1 1 calc R
C8 C 0.7958(5) 0.1350(4) 0.1034(3) 0.037(2) Uani 1 1 d .
C9 C 0.9937(4) 0.2010(4) 0.0713(3) 0.035(2) Uani 1 1 d .
H9A H 1.0404 0.1792 0.0648 0.052 Uiso 1 1 calc R
H9B H 1.0004 0.2221 0.1017 0.052 Uiso 1 1 calc R
H9C H 0.9844 0.2268 0.0442 0.052 Uiso 1 1 calc R
C10 C 0.8922(6) 0.0090(4) 0.0460(4) 0.047(3) Uani 1 1 d .
H10A H 0.9471 0.0034 0.0385 0.071 Uiso 1 1 calc R
H10B H 0.8615 0.0033 0.0163 0.071 Uiso 1 1 calc R
H10C H 0.8760 -0.0176 0.0710 0.071 Uiso 1 1 calc R
C11 C 0.7183(5) 0.1439(4) 0.1290(3) 0.041(2) Uani 1 1 d .
H11A H 0.6958 0.1077 0.1374 0.062 Uiso 1 1 calc R
H11B H 0.6831 0.1640 0.1072 0.062 Uiso 1 1 calc R
H11C H 0.7263 0.1657 0.1588 0.062 Uiso 1 1 calc R
C12 C 0.8690(5) 0.4320(4) 0.0664(3) 0.038(2) Uani 1 1 d .
H12A H 0.8181 0.4132 0.0649 0.046 Uiso 1 1 calc R
H12B H 0.8703 0.4611 0.0409 0.046 Uiso 1 1 calc R
C13 C 0.8802(5) 0.4579(4) 0.1161(3) 0.036(2) Uani 1 1 d .
H13A H 0.9275 0.4811 0.1170 0.043 Uiso 1 1 calc R
H13B H 0.8351 0.4810 0.1254 0.043 Uiso 1 1 calc R
C14 C 0.7764(4) 0.4551(4) 0.2036(3) 0.029(2) Uani 1 1 d .
C15 C 0.7130(5) 0.4282(4) 0.1825(3) 0.033(2) Uani 1 1 d .
C16 C 0.6437(5) 0.4561(4) 0.1801(3) 0.035(2) Uani 1 1 d .
H16A H 0.6007 0.4380 0.1656 0.042 Uiso 1 1 calc R
C17 C 0.6344(5) 0.5087(4) 0.1978(3) 0.039(2) Uani 1 1 d .
C18 C 0.6980(5) 0.5349(4) 0.2179(3) 0.036(2) Uani 1 1 d .
H18A H 0.6921 0.5714 0.2307 0.043 Uiso 1 1 calc R
C19 C 0.7702(5) 0.5098(4) 0.2202(3) 0.032(2) Uani 1 1 d .
C20 C 0.7144(5) 0.3696(4) 0.1622(3) 0.041(2) Uani 1 1 d .
H20A H 0.6675 0.3631 0.1429 0.062 Uiso 1 1 calc R
H20B H 0.7164 0.3429 0.1892 0.062 Uiso 1 1 calc R
H20C H 0.7600 0.3649 0.1414 0.062 Uiso 1 1 calc R
C21 C 0.5571(6) 0.5372(5) 0.1952(5) 0.074(4) Uani 1 1 d .
H21A H 0.5334 0.5376 0.2278 0.111 Uiso 1 1 calc R
H21B H 0.5234 0.5170 0.1725 0.111 Uiso 1 1 calc R
H21C H 0.5640 0.5755 0.1837 0.111 Uiso 1 1 calc R
C22 C 0.8361(5) 0.5451(4) 0.2403(3) 0.035(2) Uani 1 1 d .
H22A H 0.8173 0.5829 0.2468 0.052 Uiso 1 1 calc R
H22B H 0.8782 0.5466 0.2163 0.052 Uiso 1 1 calc R
H22C H 0.8552 0.5286 0.2707 0.052 Uiso 1 1 calc R
C23 C 1.0037(5) 0.4205(4) 0.0412(3) 0.034(2) Uani 1 1 d .
H23A H 1.0131 0.4533 0.0622 0.041 Uiso 1 1 calc R
H23B H 0.9974 0.4335 0.0071 0.041 Uiso 1 1 calc R
C24 C 1.0717(5) 0.3808(4) 0.0444(3) 0.039(2) Uani 1 1 d .
H24A H 1.0705 0.3539 0.0171 0.046 Uiso 1 1 calc R
H24B H 1.1211 0.4015 0.0431 0.046 Uiso 1 1 calc R
C25 C 1.2167(4) 0.3626(4) 0.1065(3) 0.030(2) Uani 1 1 d .
C26 C 1.2195(5) 0.3991(4) 0.1461(3) 0.031(2) Uani 1 1 d .
C27 C 1.2783(5) 0.4387(4) 0.1472(3) 0.036(2) Uani 1 1 d .
H27A H 1.2796 0.4646 0.1734 0.043 Uiso 1 1 calc R
C28 C 1.3353(5) 0.4418(4) 0.1112(3) 0.039(2) Uani 1 1 d .
C29 C 1.3301(5) 0.4049(4) 0.0728(3) 0.040(2) Uani 1 1 d .
H29A H 1.3676 0.4071 0.0475 0.049 Uiso 1 1 calc R
C30 C 1.2724(5) 0.3643(4) 0.0690(3) 0.037(2) Uani 1 1 d .
C31 C 1.1638(5) 0.3991(4) 0.1886(3) 0.039(2) Uani 1 1 d .
H31A H 1.1707 0.4333 0.2076 0.059 Uiso 1 1 calc R
H31B H 1.1741 0.3668 0.2095 0.059 Uiso 1 1 calc R
H31C H 1.1106 0.3973 0.1764 0.059 Uiso 1 1 calc R
C32 C 1.3977(5) 0.4842(4) 0.1122(4) 0.049(3) Uani 1 1 d .
H32A H 1.4466 0.4671 0.1022 0.074 Uiso 1 1 calc R
H32B H 1.4029 0.4991 0.1454 0.074 Uiso 1 1 calc R
H32C H 1.3848 0.5145 0.0897 0.074 Uiso 1 1 calc R
C33 C 1.2763(5) 0.3266(4) 0.0250(3) 0.047(3) Uani 1 1 d .
H33A H 1.3210 0.3368 0.0050 0.070 Uiso 1 1 calc R
H33B H 1.2289 0.3307 0.0057 0.070 Uiso 1 1 calc R
H33C H 1.2814 0.2879 0.0358 0.070 Uiso 1 1 calc R
C34 C 0.8307(6) 0.2749(6) 0.3257(3) 0.071(4) Uani 1 1 d .
H34A H 0.8016 0.3099 0.3204 0.085 Uiso 1 1 calc R
H34B H 0.8039 0.2541 0.3519 0.085 Uiso 1 1 calc R
C35 C 0.9074(6) 0.2891(5) 0.3429(3) 0.056(3) Uani 1 1 d .
H35A H 0.9285 0.2568 0.3609 0.068 Uiso 1 1 calc R
H35B H 0.9029 0.3203 0.3663 0.068 Uiso 1 1 calc R
C36 C 1.0347(6) 0.2711(4) 0.3060(4) 0.055(3) Uani 1 1 d .
H36A H 1.0733 0.2890 0.2845 0.066 Uiso 1 1 calc R
H36B H 1.0556 0.2718 0.3396 0.066 Uiso 1 1 calc R
C37 C 1.0266(6) 0.2152(4) 0.2915(4) 0.056(3) Uani 1 1 d .
H37A H 1.0049 0.1940 0.3193 0.067 Uiso 1 1 calc R
H37B H 1.0788 0.2001 0.2848 0.067 Uiso 1 1 calc R
C38 C 0.9153(6) 0.1649(4) 0.2591(3) 0.045(3) Uani 1 1 d .
H38A H 0.9387 0.1318 0.2747 0.054 Uiso 1 1 calc R
H38B H 0.8929 0.1526 0.2276 0.054 Uiso 1 1 calc R
C39 C 0.8511(5) 0.1846(4) 0.2908(5) 0.060(3) Uani 1 1 d .
H39A H 0.8061 0.1596 0.2865 0.072 Uiso 1 1 calc R
H39B H 0.8676 0.1822 0.3253 0.072 Uiso 1 1 calc R
C40 C 0.7463(5) 0.2435(4) 0.2615(3) 0.038(2) Uani 1 1 d .
H40A H 0.7113 0.2264 0.2854 0.057 Uiso 1 1 calc R
H40B H 0.7435 0.2230 0.2306 0.057 Uiso 1 1 calc R
H40C H 0.7311 0.2823 0.2561 0.057 Uiso 1 1 calc R
C41 C 0.9822(6) 0.3631(4) 0.3092(3) 0.042(2) Uani 1 1 d .
H41A H 1.0074 0.3699 0.3407 0.063 Uiso 1 1 calc R
H41B H 0.9349 0.3854 0.3071 0.063 Uiso 1 1 calc R
H41C H 1.0173 0.3737 0.2827 0.063 Uiso 1 1 calc R
C42 C 1.0238(5) 0.1838(4) 0.2076(3) 0.042(2) Uani 1 1 d .
H42A H 1.0436 0.1467 0.2157 0.063 Uiso 1 1 calc R
H42B H 1.0672 0.2089 0.2012 0.063 Uiso 1 1 calc R
H42C H 0.9911 0.1814 0.1784 0.063 Uiso 1 1 calc R
S4 S 0.97287(13) 0.08962(10) 0.38640(8) 0.0353(6) Uani 1 1 d .
O8 O 0.9327(3) 0.1400(2) 0.3974(2) 0.0382(15) Uani 1 1 d .
O9 O 1.0150(4) 0.0902(3) 0.3412(2) 0.0549(19) Uani 1 1 d .
O10 O 1.0125(4) 0.0645(3) 0.4267(2) 0.0441(16) Uani 1 1 d .
C43 C 0.8959(6) 0.0414(4) 0.3745(4) 0.047(3) Uani 1 1 d .
F1 F 0.8503(3) 0.0579(3) 0.3377(2) 0.0701(19) Uani 1 1 d .
F2 F 0.8501(4) 0.0346(3) 0.4139(3) 0.076(2) Uani 1 1 d .
F3 F 0.9217(4) -0.0088(3) 0.3634(2) 0.0632(17) Uani 1 1 d .
C44 C 1.2683(5) 0.6529(4) 0.0880(3) 0.042(2) Uani 1 1 d .
H44A H 1.2791 0.6929 0.0827 0.051 Uiso 1 1 calc R
H44B H 1.2122 0.6486 0.0940 0.051 Uiso 1 1 calc R
Cl1 Cl 1.29463(14) 0.61467(12) 0.03480(8) 0.0513(7) Uani 1 1 d .
Cl2 Cl 1.32033(15) 0.62915(12) 0.13901(9) 0.0560(7) Uani 1 1 d .
C45 C 0.6046(5) 0.2870(4) 0.0425(3) 0.040(2) Uani 1 1 d .
H45A H 0.6169 0.2841 0.0073 0.048 Uiso 1 1 calc R
H45B H 0.6540 0.2861 0.0608 0.048 Uiso 1 1 calc R
Cl3 Cl 0.54773(14) 0.22994(11) 0.05989(8) 0.0462(6) Uani 1 1 d .
Cl4 Cl 0.55767(14) 0.35071(11) 0.05358(8) 0.0472(6) Uani 1 1 d .

loop_
_atom_site_aniso_label
_atom_site_aniso_U_11
_atom_site_aniso_U_22
_atom_site_aniso_U_33
_atom_site_aniso_U_23
_atom_site_aniso_U_13
_atom_site_aniso_U_12
Mn1 0.0207(7) 0.0520(9) 0.0144(7) 0.0021(6) -0.0015(5) -0.0002(6)
Mn2 0.0194(7) 0.0518(9) 0.0157(7) 0.0007(6) 0.0001(5) -0.0007(6)
S1 0.0204(11) 0.0526(15) 0.0215(11) -0.0021(10) -0.0032(9) -0.0014(10)
S2 0.0222(11) 0.0502(15) 0.0177(11) -0.0014(10) 0.0014(9) 0.0012(10)
S3 0.0195(11) 0.0535(15) 0.0211(12) 0.0004(11) 0.0012(9) -0.0008(10)
O1 0.020(3) 0.060(5) 0.017(3) 0.003(3) -0.005(3) 0.003(3)
O2 0.028(3) 0.057(4) 0.017(3) -0.001(3) 0.000(3) -0.005(3)
O3 0.015(3) 0.054(4) 0.041(4) -0.001(3) -0.005(3) -0.002(3)
O4 0.020(3) 0.042(4) 0.025(3) -0.003(3) -0.001(2) 0.003(3)
O5 0.025(3) 0.053(4) 0.025(3) -0.001(3) 0.000(3) -0.001(3)
O6 0.024(3) 0.062(4) 0.017(3) 0.005(3) 0.005(2) -0.001(3)
O7 0.024(3) 0.049(4) 0.030(3) -0.008(3) 0.006(3) 0.001(3)
N1 0.019(4) 0.065(5) 0.017(4) 0.001(4) 0.003(3) 0.001(3)
N2 0.021(4) 0.060(5) 0.014(4) 0.001(3) -0.001(3) -0.001(3)
N3 0.025(4) 0.049(5) 0.017(4) 0.003(3) 0.000(3) 0.004(3)
N4 0.021(4) 0.056(5) 0.014(4) 0.009(3) 0.001(3) 0.001(3)
N5 0.021(4) 0.050(5) 0.025(4) 0.002(3) 0.002(3) -0.004(3)
N6 0.023(4) 0.042(5) 0.024(4) 0.002(3) -0.003(3) 0.002(3)
N7 0.021(4) 0.054(5) 0.023(4) 0.004(3) -0.004(3) -0.003(3)
C1 0.043(6) 0.060(7) 0.014(4) 0.003(4) -0.010(4) -0.002(5)
C2 0.036(5) 0.060(7) 0.020(5) 0.004(4) -0.010(4) -0.001(5)
C3 0.029(5) 0.055(6) 0.012(4) 0.004(4) -0.006(4) -0.002(4)
C4 0.025(5) 0.046(6) 0.017(4) 0.003(4) 0.001(4) -0.003(4)
C5 0.024(5) 0.062(7) 0.019(5) 0.002(4) 0.001(4) 0.002(4)
C6 0.040(6) 0.050(6) 0.024(5) -0.002(4) -0.005(4) -0.005(5)
C7 0.037(6) 0.042(6) 0.039(6) 0.003(5) 0.000(4) -0.009(5)
C8 0.027(5) 0.062(7) 0.023(5) 0.008(5) -0.002(4) -0.005(5)
C9 0.015(4) 0.062(7) 0.027(5) 0.001(4) 0.001(4) 0.005(4)
C10 0.043(6) 0.054(7) 0.044(6) -0.008(5) 0.005(5) -0.004(5)
C11 0.032(5) 0.056(7) 0.036(5) 0.002(5) 0.008(4) -0.008(5)
C12 0.030(5) 0.060(7) 0.026(5) 0.007(4) 0.000(4) 0.007(4)
C13 0.042(5) 0.041(6) 0.025(5) 0.007(4) 0.008(4) 0.002(4)
C14 0.020(4) 0.053(6) 0.014(4) 0.004(4) 0.000(4) 0.003(4)
C15 0.030(5) 0.048(6) 0.020(5) 0.004(4) 0.005(4) -0.001(4)
C16 0.026(5) 0.059(7) 0.021(5) 0.004(4) -0.005(4) -0.006(4)
C17 0.028(5) 0.042(6) 0.046(6) -0.011(5) -0.015(4) 0.007(4)
C18 0.032(5) 0.047(6) 0.027(5) -0.009(4) 0.002(4) 0.007(4)
C19 0.028(5) 0.054(6) 0.014(4) 0.006(4) -0.004(4) 0.000(4)
C20 0.025(5) 0.074(7) 0.024(5) 0.004(5) -0.007(4) -0.007(5)
C21 0.028(6) 0.096(10) 0.097(10) -0.049(8) -0.028(6) 0.015(6)
C22 0.031(5) 0.047(6) 0.027(5) -0.001(4) -0.006(4) -0.002(4)
C23 0.027(5) 0.059(6) 0.016(4) 0.004(4) 0.002(4) 0.002(4)
C24 0.030(5) 0.070(7) 0.016(4) 0.005(4) 0.004(4) -0.002(5)
C25 0.017(4) 0.051(6) 0.022(5) 0.004(4) -0.003(4) -0.002(4)
C26 0.021(4) 0.053(6) 0.019(5) -0.001(4) 0.000(4) 0.002(4)
C27 0.024(5) 0.061(7) 0.022(5) 0.000(4) -0.004(4) -0.002(4)
C28 0.023(5) 0.061(7) 0.033(5) 0.001(5) -0.004(4) -0.005(4)
C29 0.029(5) 0.064(7) 0.028(5) 0.001(5) 0.005(4) 0.004(5)
C30 0.026(5) 0.057(6) 0.029(5) -0.007(5) 0.006(4) -0.006(4)
C31 0.035(5) 0.058(7) 0.024(5) -0.002(4) -0.007(4) 0.001(4)
C32 0.040(6) 0.068(7) 0.040(6) -0.008(5) 0.007(5) -0.014(5)
C33 0.038(6) 0.081(8) 0.022(5) -0.012(5) 0.012(4) -0.012(5)
C34 0.036(6) 0.167(13) 0.011(5) -0.008(6) 0.005(4) -0.019(7)
C35 0.071(8) 0.069(8) 0.029(6) -0.014(5) 0.020(5) -0.027(6)
C36 0.039(6) 0.070(8) 0.056(7) -0.009(6) -0.028(5) 0.011(5)
C37 0.052(7) 0.056(7) 0.059(7) -0.017(6) -0.026(6) 0.013(5)
C38 0.049(6) 0.057(7) 0.029(5) -0.002(5) 0.020(5) -0.004(5)
C39 0.024(5) 0.050(7) 0.107(10) 0.017(7) 0.003(6) -0.003(5)
C40 0.022(5) 0.067(7) 0.026(5) 0.000(5) 0.003(4) -0.004(4)
C41 0.050(6) 0.057(7) 0.018(5) -0.001(4) -0.010(4) -0.007(5)
C42 0.029(5) 0.058(7) 0.039(6) 0.003(5) 0.014(4) 0.005(5)
S4 0.0324(13) 0.0517(16) 0.0218(12) -0.0004(11) -0.0017(10) 0.0027(11)
O8 0.043(4) 0.046(4) 0.025(3) -0.004(3) -0.005(3) 0.004(3)
O9 0.051(4) 0.083(5) 0.031(4) 0.007(4) 0.017(3) 0.011(4)
O10 0.044(4) 0.064(5) 0.024(3) 0.002(3) -0.009(3) 0.010(3)
C43 0.051(6) 0.041(7) 0.048(6) -0.003(5) -0.025(6) 0.012(5)
F1 0.060(4) 0.071(4) 0.079(4) -0.001(4) -0.048(4) 0.002(3)
F2 0.055(4) 0.090(5) 0.083(5) 0.023(4) 0.014(4) -0.013(3)
F3 0.075(4) 0.059(4) 0.056(4) -0.009(3) -0.034(3) 0.004(3)
C44 0.038(6) 0.057(7) 0.032(5) 0.002(5) 0.004(4) 0.002(5)
Cl1 0.0398(14) 0.085(2) 0.0293(13) -0.0017(13) 0.0011(11) 0.0020(13)
Cl2 0.0455(15) 0.092(2) 0.0304(13) -0.0089(13) -0.0046(12) 0.0034(14)
C45 0.026(5) 0.069(7) 0.025(5) 0.002(5) -0.004(4) -0.001(5)
Cl3 0.0410(14) 0.0691(18) 0.0284(13) -0.0035(11) 0.0028(11) -0.0080(12)
Cl4 0.0468(14) 0.0677(18) 0.0272(12) -0.0011(12) 0.0042(11) 0.0066(12)

loop_
_atom_type_symbol
_atom_type_description
_atom_type_scat_dispersion_real
_atom_type_scat_dispersion_imag
_atom_type_scat_source
C C 0.0033 0.0016 'International Tables Vol C Tables 4.2.6.8 and 6.1.1.4'
H H 0.0000 0.0000 'International Tables Vol C Tables 4.2.6.8 and 6.1.1.4'
N N 0.0061 0.0033 'International Tables Vol C Tables 4.2.6.8 and 6.1.1.4'
O O 0.0106 0.0060 'International Tables Vol C Tables 4.2.6.8 and 6.1.1.4'
F F 0.0171 0.0103 'International Tables Vol C Tables 4.2.6.8 and 6.1.1.4'
S S 0.1246 0.1234 'International Tables Vol C Tables 4.2.6.8 and 6.1.1.4'
Cl Cl 0.1484 0.1585 'International Tables Vol C Tables 4.2.6.8 and 6.1.1.4'
Mn Mn 0.3368 0.7283 'International Tables Vol C Tables 4.2.6.8 and 6.1.1.4'

loop_
_geom_angle_atom_site_label_1
_geom_angle_atom_site_label_2
_geom_angle_atom_site_label_3
_geom_angle
O1 Mn1 N3 97.5(3)
O1 Mn1 N4 95.3(3)
N3 Mn1 N4 134.7(3)
O1 Mn1 N1 174.8(3)
N3 Mn1 N1 81.7(3)
N4 Mn1 N1 81.8(3)
O1 Mn1 N2 102.7(3)
N3 Mn1 N2 104.8(3)
N4 Mn1 N2 114.3(3)
N1 Mn1 N2 82.4(3)
O1 Mn2 O2 87.0(2)
O1 Mn2 O4 84.9(2)
O2 Mn2 O4 97.5(2)
O1 Mn2 N5 175.0(3)
O2 Mn2 N5 88.3(2)
O4 Mn2 N5 97.5(2)
O1 Mn2 N6 105.6(2)
O2 Mn2 N6 164.0(2)
O4 Mn2 N6 93.5(2)
N5 Mn2 N6 78.7(2)
O1 Mn2 N7 99.5(2)
O2 Mn2 N7 90.8(2)
O4 Mn2 N7 170.8(2)
N5 Mn2 N7 78.8(2)
N6 Mn2 N7 77.6(2)
O3 S1 O2 115.2(3)
O3 S1 N2 112.0(4)
O2 S1 N2 107.2(3)
O3 S1 C3 105.8(4)
O2 S1 C3 103.8(4)
N2 S1 C3 112.6(4)
O5 S2 O4 114.4(3)
O5 S2 N3 114.0(4)
O4 S2 N3 106.3(4)
O5 S2 C14 109.1(4)
O4 S2 C14 107.4(4)
N3 S2 C14 105.0(4)
O7 S3 O6 114.3(4)
O7 S3 N4 112.5(4)
O6 S3 N4 108.2(3)
O7 S3 C25 108.2(4)
O6 S3 C25 108.1(4)
N4 S3 C25 105.1(4)
Mn1 O1 Mn2 124.4(3)
S1 O2 Mn2 149.6(4)
S2 O4 Mn2 137.0(3)
C12 N1 C23 109.8(7)
C12 N1 C1 111.9(7)
C23 N1 C1 110.9(6)
C12 N1 Mn1 109.5(5)
C23 N1 Mn1 107.4(5)
C1 N1 Mn1 107.2(5)
C2 N2 S1 113.8(5)
C2 N2 Mn1 111.6(5)
S1 N2 Mn1 129.9(4)
C13 N3 S2 115.7(6)
C13 N3 Mn1 113.0(5)
S2 N3 Mn1 127.2(4)
C24 N4 S3 111.5(5)
C24 N4 Mn1 115.7(5)
S3 N4 Mn1 131.1(4)
C39 N5 C34 109.5(8)
C39 N5 C40 111.4(7)
C34 N5 C40 108.6(7)
C39 N5 Mn2 111.3(5)
C34 N5 Mn2 103.3(6)
C40 N5 Mn2 112.4(5)
C41 N6 C35 110.1(7)
C41 N6 C36 109.6(7)
C35 N6 C36 113.1(8)
C41 N6 Mn2 111.4(5)
C35 N6 Mn2 109.1(5)
C36 N6 Mn2 103.3(5)
C42 N7 C37 111.2(7)
C42 N7 C38 108.4(7)
C37 N7 C38 111.7(8)
C42 N7 Mn2 113.5(5)
C37 N7 Mn2 108.9(6)
C38 N7 Mn2 103.0(5)
C2 C1 N1 111.3(7)
N2 C2 C1 107.8(7)
C8 C3 C4 120.2(8)
C8 C3 S1 118.8(7)
C4 C3 S1 121.0(7)
C5 C4 C3 118.4(8)
C5 C4 C9 115.8(7)
C3 C4 C9 125.8(8)
C6 C5 C4 122.1(8)
C5 C6 C7 118.1(9)
C5 C6 C10 122.0(8)
C7 C6 C10 119.9(8)
C6 C7 C8 122.5(8)
C7 C8 C3 118.7(8)
C7 C8 C11 116.5(8)
C3 C8 C11 124.8(9)
N1 C12 C13 109.1(7)
N3 C13 C12 102.6(7)
C19 C14 C15 120.6(8)
C19 C14 S2 121.7(6)
C15 C14 S2 117.6(7)
C16 C15 C14 118.6(8)
C16 C15 C20 116.7(8)
C14 C15 C20 124.7(8)
C17 C16 C15 122.6(8)
C16 C17 C18 118.0(8)
C16 C17 C21 120.7(8)
C18 C17 C21 121.3(8)
C17 C18 C19 122.4(9)
C18 C19 C14 117.7(8)
C18 C19 C22 116.5(8)
C14 C19 C22 125.8(8)
N1 C23 C24 109.0(7)
N4 C24 C23 106.4(6)
C26 C25 C30 121.5(8)
C26 C25 S3 118.0(6)
C30 C25 S3 120.5(7)
C27 C26 C25 118.2(7)
C27 C26 C31 116.5(8)
C25 C26 C31 125.3(8)
C26 C27 C28 122.4(8)
C29 C28 C27 117.2(8)
C29 C28 C32 120.2(8)
C27 C28 C32 122.5(9)
C28 C29 C30 123.4(8)
C29 C30 C25 117.1(8)
C29 C30 C33 116.4(8)
C25 C30 C33 126.5(8)
C35 C34 N5 116.2(8)
C34 C35 N6 115.5(8)
C37 C36 N6 115.7(8)
C36 C37 N7 116.1(9)
N7 C38 C39 116.8(8)
N5 C39 C38 113.7(8)
O8 S4 O10 115.3(4)
O8 S4 O9 114.8(4)
O10 S4 O9 115.2(4)
O8 S4 C43 103.0(4)
O10 S4 C43 102.8(4)
O9 S4 C43 103.0(5)
F3 C43 F1 107.2(8)
F3 C43 F2 105.8(9)
F1 C43 F2 107.0(8)
F3 C43 S4 112.4(7)
F1 C43 S4 112.5(7)
F2 C43 S4 111.5(7)
Cl2 C44 Cl1 110.6(5)
Cl3 C45 Cl4 112.0(5)

loop_
_geom_bond_atom_site_label_1
_geom_bond_atom_site_label_2
_geom_bond_distance
Mn1 O1 1.844(6)
Mn1 N3 1.989(7)
Mn1 N4 2.005(6)
Mn1 N1 2.041(7)
Mn1 N2 2.114(7)
Mn2 O1 2.079(6)
Mn2 O2 2.158(5)
Mn2 O4 2.174(6)
Mn2 N5 2.265(7)
Mn2 N6 2.276(7)
Mn2 N7 2.291(7)
S1 O3 1.444(6)
S1 O2 1.457(6)
S1 N2 1.564(7)
S1 C3 1.797(9)
S2 O5 1.429(6)
S2 O4 1.450(6)
S2 N3 1.608(7)
S2 C14 1.779(8)
S3 O7 1.435(6)
S3 O6 1.462(6)
S3 N4 1.593(7)
S3 C25 1.784(8)
N1 C12 1.489(11)
N1 C23 1.500(10)
N1 C1 1.505(11)
N2 C2 1.495(10)
N3 C13 1.480(10)
N4 C24 1.490(10)
N5 C39 1.460(12)
N5 C34 1.476(12)
N5 C40 1.487(10)
N6 C41 1.446(11)
N6 C35 1.464(11)
N6 C36 1.483(11)
N7 C42 1.466(11)
N7 C37 1.467(11)
N7 C38 1.482(11)
C1 C2 1.498(12)
C3 C8 1.394(12)
C3 C4 1.419(11)
C4 C5 1.392(12)
C4 C9 1.521(11)
C5 C6 1.381(12)
C6 C7 1.386(13)
C6 C10 1.508(13)
C7 C8 1.386(13)
C8 C11 1.526(12)
C12 C13 1.510(12)
C14 C19 1.395(12)
C14 C15 1.397(12)
C15 C16 1.374(12)
C15 C20 1.516(13)
C16 C17 1.365(12)
C17 C18 1.381(12)
C17 C21 1.503(12)
C18 C19 1.389(12)
C19 C22 1.525(12)
C23 C24 1.517(12)
C25 C26 1.396(12)
C25 C30 1.407(11)
C26 C27 1.394(12)
C26 C31 1.512(11)
C27 C28 1.395(12)
C28 C29 1.380(12)
C28 C32 1.485(12)
C29 C30 1.399(12)
C30 C33 1.509(12)
C34 C35 1.448(14)
C36 C37 1.407(13)
C38 C39 1.486(13)
S4 O8 1.430(6)
S4 O10 1.434(6)
S4 O9 1.437(6)
S4 C43 1.795(10)
C43 F3 1.321(11)
C43 F1 1.340(10)
C43 F2 1.349(12)
C44 Cl2 1.757(9)
C44 Cl1 1.780(9)
C45 Cl3 1.754(9)
C45 Cl4 1.760(10)

loop_
_geom_torsion_atom_site_label_1
_geom_torsion_atom_site_label_2
_geom_torsion_atom_site_label_3
_geom_torsion_atom_site_label_4
_geom_torsion
N3 Mn1 O1 Mn2 58.6(4)
N4 Mn1 O1 Mn2 -164.9(4)
N1 Mn1 O1 Mn2 139(3)
N2 Mn1 O1 Mn2 -48.5(4)
O2 Mn2 O1 Mn1 44.8(4)
O4 Mn2 O1 Mn1 -53.0(4)
N5 Mn2 O1 Mn1 66(3)
N6 Mn2 O1 Mn1 -145.2(4)
N7 Mn2 O1 Mn1 135.2(4)
O3 S1 O2 Mn2 -106.2(7)
N2 S1 O2 Mn2 19.3(8)
C3 S1 O2 Mn2 138.6(7)
O1 Mn2 O2 S1 -33.4(7)
O4 Mn2 O2 S1 51.1(7)
N5 Mn2 O2 S1 148.4(7)
N6 Mn2 O2 S1 -175.9(7)
N7 Mn2 O2 S1 -132.8(7)
O5 S2 O4 Mn2 -73.0(5)
N3 S2 O4 Mn2 53.7(5)
C14 S2 O4 Mn2 165.8(4)
O1 Mn2 O4 S2 -11.3(5)
O2 Mn2 O4 S2 -97.6(5)
N5 Mn2 O4 S2 173.1(5)
N6 Mn2 O4 S2 94.0(5)
N7 Mn2 O4 S2 107.7(14)
O1 Mn1 N1 C12 -90(3)
N3 Mn1 N1 C12 -8.9(6)
N4 Mn1 N1 C12 -146.6(6)
N2 Mn1 N1 C12 97.4(6)
O1 Mn1 N1 C23 29(3)
N3 Mn1 N1 C23 110.2(6)
N4 Mn1 N1 C23 -27.5(5)
N2 Mn1 N1 C23 -143.5(6)
O1 Mn1 N1 C1 148(3)
N3 Mn1 N1 C1 -130.6(5)
N4 Mn1 N1 C1 91.7(5)
N2 Mn1 N1 C1 -24.3(5)
O3 S1 N2 C2 -36.9(7)
O2 S1 N2 C2 -164.2(6)
C3 S1 N2 C2 82.3(7)
O3 S1 N2 Mn1 116.4(5)
O2 S1 N2 Mn1 -10.9(6)
C3 S1 N2 Mn1 -124.4(5)
O1 Mn1 N2 C2 -179.3(5)
N3 Mn1 N2 C2 79.2(6)
N4 Mn1 N2 C2 -77.4(6)
N1 Mn1 N2 C2 0.0(5)
O1 Mn1 N2 S1 26.9(6)
N3 Mn1 N2 S1 -74.6(5)
N4 Mn1 N2 S1 128.8(5)
N1 Mn1 N2 S1 -153.8(5)
O5 S2 N3 C13 -72.2(7)
O4 S2 N3 C13 160.8(6)
C14 S2 N3 C13 47.2(7)
O5 S2 N3 Mn1 83.1(6)
O4 S2 N3 Mn1 -43.9(6)
C14 S2 N3 Mn1 -157.5(5)
O1 Mn1 N3 C13 153.4(6)
N4 Mn1 N3 C13 48.2(7)
N1 Mn1 N3 C13 -21.4(6)
N2 Mn1 N3 C13 -101.2(6)
O1 Mn1 N3 S2 -2.4(5)
N4 Mn1 N3 S2 -107.7(5)
N1 Mn1 N3 S2 -177.3(5)
N2 Mn1 N3 S2 102.9(5)
O7 S3 N4 C24 -56.4(7)
O6 S3 N4 C24 176.4(6)
C25 S3 N4 C24 61.1(7)
O7 S3 N4 Mn1 107.9(5)
O6 S3 N4 Mn1 -19.2(6)
C25 S3 N4 Mn1 -134.6(5)
O1 Mn1 N4 C24 -172.3(6)
N3 Mn1 N4 C24 -66.2(7)
N1 Mn1 N4 C24 3.4(6)
N2 Mn1 N4 C24 81.2(6)
O1 Mn1 N4 S3 23.8(6)
N3 Mn1 N4 S3 130.0(5)
N1 Mn1 N4 S3 -160.5(6)
N2 Mn1 N4 S3 -82.7(6)
O1 Mn2 N5 C39 60(3)
O2 Mn2 N5 C39 81.7(6)
O4 Mn2 N5 C39 179.0(6)
N6 Mn2 N5 C39 -88.9(6)
N7 Mn2 N5 C39 -9.5(6)
O1 Mn2 N5 C34 178(3)
O2 Mn2 N5 C34 -160.9(6)
O4 Mn2 N5 C34 -63.5(6)
N6 Mn2 N5 C34 28.5(6)
N7 Mn2 N5 C34 107.9(6)
O1 Mn2 N5 C40 -65(3)
O2 Mn2 N5 C40 -44.1(6)
O4 Mn2 N5 C40 53.3(6)
N6 Mn2 N5 C40 145.4(6)
N7 Mn2 N5 C40 -135.2(6)
O1 Mn2 N6 C41 50.0(6)
O2 Mn2 N6 C41 -169.2(8)
O4 Mn2 N6 C41 -35.7(6)
N5 Mn2 N6 C41 -132.7(6)
N7 Mn2 N6 C41 146.5(6)
O1 Mn2 N6 C35 171.8(6)
O2 Mn2 N6 C35 -47.4(11)
O4 Mn2 N6 C35 86.1(6)
N5 Mn2 N6 C35 -10.8(6)
N7 Mn2 N6 C35 -91.7(6)
O1 Mn2 N6 C36 -67.6(6)
O2 Mn2 N6 C36 73.3(10)
O4 Mn2 N6 C36 -153.3(6)
N5 Mn2 N6 C36 109.8(6)
N7 Mn2 N6 C36 28.9(6)
O1 Mn2 N7 C42 -31.1(6)
O2 Mn2 N7 C42 56.0(6)
O4 Mn2 N7 C42 -149.0(13)
N5 Mn2 N7 C42 144.1(6)
N6 Mn2 N7 C42 -135.1(6)
O1 Mn2 N7 C37 93.2(6)
O2 Mn2 N7 C37 -179.6(6)
O4 Mn2 N7 C37 -24.7(17)
N5 Mn2 N7 C37 -91.5(6)
N6 Mn2 N7 C37 -10.7(6)
O1 Mn2 N7 C38 -148.0(5)
O2 Mn2 N7 C38 -60.9(5)
O4 Mn2 N7 C38 94.1(15)
N5 Mn2 N7 C38 27.2(5)
N6 Mn2 N7 C38 108.0(5)
C12 N1 C1 C2 -73.8(9)
C23 N1 C1 C2 163.3(7)
Mn1 N1 C1 C2 46.4(8)
S1 N2 C2 C1 -177.3(6)
Mn1 N2 C2 C1 24.5(8)
N1 C1 C2 N2 -46.6(10)
O3 S1 C3 C8 -33.8(7)
O2 S1 C3 C8 87.9(7)
N2 S1 C3 C8 -156.5(6)
O3 S1 C3 C4 146.8(6)
O2 S1 C3 C4 -91.5(7)
N2 S1 C3 C4 24.1(7)
C8 C3 C4 C5 1.5(11)
S1 C3 C4 C5 -179.1(6)
C8 C3 C4 C9 -175.6(8)
S1 C3 C4 C9 3.8(11)
C3 C4 C5 C6 0.8(12)
C9 C4 C5 C6 178.1(8)
C4 C5 C6 C7 -3.1(13)
C4 C5 C6 C10 178.2(8)
C5 C6 C7 C8 3.2(13)
C10 C6 C7 C8 -178.0(8)
C6 C7 C8 C3 -1.1(13)
C6 C7 C8 C11 -178.0(8)
C4 C3 C8 C7 -1.3(12)
S1 C3 C8 C7 179.3(6)
C4 C3 C8 C11 175.3(8)
S1 C3 C8 C11 -4.1(11)
C23 N1 C12 C13 -80.8(8)
C1 N1 C12 C13 155.7(7)
Mn1 N1 C12 C13 36.9(8)
S2 N3 C13 C12 -156.0(6)
Mn1 N3 C13 C12 45.2(8)
N1 C12 C13 N3 -52.0(9)
O5 S2 C14 C19 8.6(8)
O4 S2 C14 C19 133.1(7)
N3 S2 C14 C19 -114.0(7)
O5 S2 C14 C15 -175.5(6)
O4 S2 C14 C15 -51.0(7)
N3 S2 C14 C15 61.9(7)
C19 C14 C15 C16 -2.4(12)
S2 C14 C15 C16 -178.4(6)
C19 C14 C15 C20 178.3(8)
S2 C14 C15 C20 2.3(11)
C14 C15 C16 C17 -0.4(13)
C20 C15 C16 C17 178.9(8)
C15 C16 C17 C18 1.3(14)
C15 C16 C17 C21 -178.9(10)
C16 C17 C18 C19 0.7(14)
C21 C17 C18 C19 -179.1(10)
C17 C18 C19 C14 -3.4(13)
C17 C18 C19 C22 176.0(8)
C15 C14 C19 C18 4.3(12)
S2 C14 C19 C18 -180.0(6)
C15 C14 C19 C22 -175.2(7)
S2 C14 C19 C22 0.6(11)
C12 N1 C23 C24 166.1(7)
C1 N1 C23 C24 -69.7(8)
Mn1 N1 C23 C24 47.2(7)
S3 N4 C24 C23 -171.9(6)
Mn1 N4 C24 C23 21.1(9)
N1 C23 C24 N4 -43.9(9)
O7 S3 C25 C26 -169.4(6)
O6 S3 C25 C26 -45.1(8)
N4 S3 C25 C26 70.2(7)
O7 S3 C25 C30 12.3(8)
O6 S3 C25 C30 136.5(7)
N4 S3 C25 C30 -108.1(7)
C30 C25 C26 C27 1.6(13)
S3 C25 C26 C27 -176.7(6)
C30 C25 C26 C31 -178.1(8)
S3 C25 C26 C31 3.6(12)
C25 C26 C27 C28 -2.2(13)
C31 C26 C27 C28 177.5(8)
C26 C27 C28 C29 2.2(13)
C26 C27 C28 C32 179.7(9)
C27 C28 C29 C30 -1.6(14)
C32 C28 C29 C30 -179.2(9)
C28 C29 C30 C25 1.1(14)
C28 C29 C30 C33 -178.8(9)
C26 C25 C30 C29 -1.0(13)
S3 C25 C30 C29 177.2(7)
C26 C25 C30 C33 178.8(9)
S3 C25 C30 C33 -2.9(13)
C39 N5 C34 C35 72.7(12)
C40 N5 C34 C35 -165.5(10)
Mn2 N5 C34 C35 -46.0(11)
N5 C34 C35 N6 40.5(15)
C41 N6 C35 C34 112.0(11)
C36 N6 C35 C34 -124.9(11)
Mn2 N6 C35 C34 -10.6(12)
C41 N6 C36 C37 -166.5(9)
C35 N6 C36 C37 70.1(12)
Mn2 N6 C36 C37 -47.7(10)
N6 C36 C37 N7 42.4(14)
C42 N7 C37 C36 113.8(10)
C38 N7 C37 C36 -125.0(10)
Mn2 N7 C37 C36 -11.9(11)
C42 N7 C38 C39 -165.4(9)
C37 N7 C38 C39 71.8(11)
Mn2 N7 C38 C39 -44.9(9)
C34 N5 C39 C38 -124.9(9)
C40 N5 C39 C38 114.9(9)
Mn2 N5 C39 C38 -11.4(11)
N7 C38 C39 N5 40.4(13)
O8 S4 C43 F3 -180.0(7)
O10 S4 C43 F3 -59.8(8)
O9 S4 C43 F3 60.3(8)
O8 S4 C43 F1 58.9(8)
O10 S4 C43 F1 179.0(7)
O9 S4 C43 F1 -60.9(8)
O8 S4 C43 F2 -61.3(7)
O10 S4 C43 F2 58.9(7)
O9 S4 C43 F2 179.0(6)
